data_1543014
loop_
_publ_author_name
'Qiu, Yi-Feng'
'Song, Xian-Rong'
'Li, Ming'
'Zhu, Xin-Yu'
'Wang, An-Qi'
'Yang, Fang'
'Han, Ya-Ping'
'Zhang, Heng-Rui'
'Jin, Dong-Po'
'Li, Ying-Xiu'
'Liang, Yong-Min'

_publ_section_title
;
 BF3&#x00B7;OEt2-AgSCF3 Mediated Trifluoromethylthiolation/Cascade
 Cyclization of Propynols: Synthesis of
 4-((Trifluoromethyl)thio)-2H-chromene and
 4-((Trifluoromethyl)thio)-1,2-dihydroquinoline Derivatives.
;
_journal_issue 7
_journal_name_full 'Organic letters'
_journal_page_first 1514
_journal_page_last 1517
_journal_paper_doi 10.1021/acs.orglett.6b00065
_journal_volume 18
_journal_year 2016
_chemical_formula_moiety 'C24 H19 F3 O3 S, C H Cl3'
_chemical_formula_sum 'C25 H20 Cl3 F3 O3 S'
_chemical_formula_weight 563.82
_chemical_name_systematic
;
 ? 
;
_space_group_crystal_system monoclinic
_space_group_IT_number 14
_space_group_name_Hall '-P 2yn'
_space_group_name_H-M_alt 'P 1 21/n 1'
_symmetry_space_group_name_Hall '-P 2yn'
_symmetry_space_group_name_H-M 'P 1 21/n 1'
_atom_sites_solution_hydrogens geom
_atom_sites_solution_primary direct
_atom_sites_solution_secondary difmap
_audit_creation_date 2016-01-05
_audit_creation_method
;
Olex2 1.2
(compiled 2015.09.30 svn.r3233 for OlexSys, GUI svn.r5103)
;
_cell_angle_alpha 90.00
_cell_angle_beta 93.135(4)
_cell_angle_gamma 90.00
_cell_formula_units_Z 4
_cell_length_a 9.3849(5)
_cell_length_b 19.4808(11)
_cell_length_c 14.2431(6)
_cell_measurement_reflns_used 1016
_cell_measurement_temperature 273.77(10)
_cell_measurement_theta_max 20.4990
_cell_measurement_theta_min 3.6410
_cell_volume 2600.1(2)
_computing_cell_refinement
;
CrysAlisPro, Agilent Technologies,
Version 1.171.37.35 (release 13-08-2014 CrysAlis171 .NET)
(compiled Aug 13 2014,18:06:01)
;
_computing_data_collection
;
CrysAlisPro, Agilent Technologies,
Version 1.171.37.35 (release 13-08-2014 CrysAlis171 .NET)
(compiled Aug 13 2014,18:06:01)
;
_computing_data_reduction
;
CrysAlisPro, Agilent Technologies,
Version 1.171.37.35 (release 13-08-2014 CrysAlis171 .NET)
(compiled Aug 13 2014,18:06:01)
;
_computing_molecular_graphics 'Olex2 (Dolomanov et al., 2009)'
_computing_publication_material 'Olex2 (Dolomanov et al., 2009)'
_computing_structure_refinement 'ShelXL (Sheldrick, 2015)'
_computing_structure_solution 'ShelXS (Sheldrick, 2008)'
_diffrn_ambient_environment air
_diffrn_ambient_temperature 273.77(10)
_diffrn_detector 'CCD plate'
_diffrn_detector_area_resol_mean 16.0733
_diffrn_detector_type Eos
_diffrn_measured_fraction_theta_full 0.982
_diffrn_measured_fraction_theta_max 0.982
_diffrn_measurement_details
;
  1 omega   -9.00   88.20   1.2000    8.0000
omega____ theta____ kappa____ phi______ frames
    -       20.5854   77.0000    0.0000 81

  2 omega   35.00   62.60   1.2000    8.0000
omega____ theta____ kappa____ phi______ frames
    -       20.5854  178.0000   60.0000 23

  3 omega    5.00   75.80   1.2000    8.0000
omega____ theta____ kappa____ phi______ frames
    -       20.5854   57.0000  120.0000 59
;
_diffrn_measurement_device 'four-circle diffractometer'
_diffrn_measurement_device_type 'SuperNova, Dual, Cu at zero, Eos'
_diffrn_measurement_method '\w scans'
_diffrn_orient_matrix_UB_11 -0.0126854000
_diffrn_orient_matrix_UB_12 0.0100533000
_diffrn_orient_matrix_UB_13 -0.0476121000
_diffrn_orient_matrix_UB_21 0.0745961000
_diffrn_orient_matrix_UB_22 0.0017047000
_diffrn_orient_matrix_UB_23 -0.0053345000
_diffrn_orient_matrix_UB_31 0.0000468000
_diffrn_orient_matrix_UB_32 -0.0349483000
_diffrn_orient_matrix_UB_33 -0.0139382000
_diffrn_radiation_monochromator mirror
_diffrn_radiation_probe x-ray
_diffrn_radiation_type MoK\a
_diffrn_radiation_wavelength 0.71073
_diffrn_reflns_av_R_equivalents 0.0876
_diffrn_reflns_av_unetI/netI 0.1620
_diffrn_reflns_limit_h_max 10
_diffrn_reflns_limit_h_min -11
_diffrn_reflns_limit_k_max 23
_diffrn_reflns_limit_k_min -13
_diffrn_reflns_limit_l_max 17
_diffrn_reflns_limit_l_min -17
_diffrn_reflns_number 9147
_diffrn_reflns_theta_full 26.02
_diffrn_reflns_theta_max 26.02
_diffrn_reflns_theta_min 3.39
_diffrn_source 'SuperNova (Mo) X-ray Source'
_exptl_absorpt_coefficient_mu 0.480
_exptl_absorpt_correction_T_max 1.00000
_exptl_absorpt_correction_T_min 0.28618
_exptl_absorpt_correction_type multi-scan
_exptl_absorpt_process_details
;
CrysAlisPro, Agilent Technologies,
Version 1.171.37.35 (release 13-08-2014 CrysAlis171 .NET)
(compiled Aug 13 2014,18:06:01)
Empirical absorption correction using spherical harmonics,
 implemented in SCALE3 ABSPACK scaling algorithm.
;
_exptl_crystal_colour 'clear light colourless'
_exptl_crystal_colour_lustre clear
_exptl_crystal_colour_modifier light
_exptl_crystal_colour_primary colourless
_exptl_crystal_density_diffrn 1.440
_exptl_crystal_density_method 'not measured'
_exptl_crystal_description block
_exptl_crystal_F_000 1152
_exptl_crystal_size_max 0.19
_exptl_crystal_size_mid 0.17
_exptl_crystal_size_min 0.15
_refine_diff_density_max 0.593
_refine_diff_density_min -0.511
_refine_diff_density_rms 0.072
_refine_ls_extinction_method none
_refine_ls_goodness_of_fit_ref 0.963
_refine_ls_hydrogen_treatment constr
_refine_ls_matrix_type full
_refine_ls_number_parameters 345
_refine_ls_number_reflns 5049
_refine_ls_number_restraints 42
_refine_ls_restrained_S_all 0.974
_refine_ls_R_factor_all 0.2045
_refine_ls_R_factor_gt 0.0827
_refine_ls_shift/su_max 0.000
_refine_ls_shift/su_mean 0.000
_refine_ls_structure_factor_coef Fsqd
_refine_ls_weighting_details 'calc w=1/[\s^2^(Fo^2^)+(0.1100P)^2^+0.0000P] where P=(Fo^2^+2Fc^2^)/3'
_refine_ls_weighting_scheme calc
_refine_ls_wR_factor_gt 0.1962
_refine_ls_wR_factor_ref 0.2749
_reflns_number_gt 1993
_reflns_number_total 5049
_reflns_threshold_expression >2sigma(I)
_cod_data_source_file ol6b00065_si_003.cif
_cod_data_source_block qiuyf_1231
_cod_database_code 1543014
_reflns_odcompleteness_completeness 98.03
_reflns_odcompleteness_iscentric 1
_reflns_odcompleteness_theta 26.32
_olex2_refinement_description
;
1. Fixed Uiso
 At 1.2 times of:
  All C(H) groups
 At 1.5 times of:
  All C(H,H,H) groups
2. Uiso/Uaniso restraints and constraints
Uanis(F1) \\sim Ueq, Uanis(F2) \\sim Ueq, Uanis(F3) \\sim Ueq, Uanis(F2') \\sim
Ueq, Uanis(F1') \\sim Ueq, Uanis(F3') \\sim Ueq, Uanis(C24) \\sim Ueq: with
sigma of 0.01 and sigma for terminal atoms of 0.02
3. Others
 Fixed Sof: F1'(0.4) F2'(0.4) F3'(0.4) F3(0.6) F1(0.6) F2(0.6)
4.a Ternary CH refined with riding coordinates:
 C25(H25)
4.b Aromatic/amide H refined with riding coordinates:
 C1(H1), C4(H4), C5(H5), C6(H6), C7(H7), C11(H11), C12(H12), C13(H13),
 C14(H14), C18(H18), C19(H19), C20(H20), C21(H21)
4.c Idealised Me refined as rotating group:
 C16(H16A,H16B,H16C), C23(H23A,H23B,H23C)
;
_olex2_date_sample_data_collection 2015-12-31
_olex2_submission_special_instructions 'No special instructions were received'

loop_
_space_group_symop_id
_space_group_symop_operation_xyz
1 'x, y, z'
2 '-x+1/2, y+1/2, -z+1/2'
3 '-x, -y, -z'
4 'x-1/2, -y-1/2, z-1/2'

loop_
_atom_site_label
_atom_site_type_symbol
_atom_site_fract_x
_atom_site_fract_y
_atom_site_fract_z
_atom_site_U_iso_or_equiv
_atom_site_adp_type
_atom_site_occupancy
_atom_site_calc_flag
_atom_site_disorder_assembly
_atom_site_disorder_group
_atom_site_refinement_flags_posn
_atom_site_refinement_flags_adp
S1 S 0.2925(2) 0.09885(8) 0.41582(10) 0.0672(6) Uani 1 d A . . .
O1 O 0.2139(3) 0.31509(18) 0.5200(2) 0.0439(9) Uani 1 d . . . .
O2 O 0.5259(4) 0.2884(2) 0.3199(2) 0.0673(12) Uani 1 d . . . .
O3 O 0.4309(4) 0.2484(2) 0.6409(2) 0.0584(11) Uani 1 d . . . .
C1 C 0.3646(6) 0.2289(3) 0.4531(3) 0.0443(13) Uani 1 d . . . .
H1 H 0.4568 0.2120 0.4489 0.053 Uiso 1 calc . . R .
C2 C 0.2558(6) 0.1858(3) 0.4456(3) 0.0435(13) Uani 1 d . . . .
C3 C 0.1109(6) 0.2090(3) 0.4586(3) 0.0436(13) Uani 1 d . . . .
C4 C -0.0111(7) 0.1698(4) 0.4384(4) 0.0661(18) Uani 1 d . . . .
H4 H -0.0032 0.1259 0.4136 0.079 Uiso 1 calc . . R .
C5 C -0.1437(8) 0.1961(5) 0.4553(5) 0.080(2) Uani 1 d . . . .
H5 H -0.2246 0.1694 0.4429 0.096 Uiso 1 calc . . R .
C6 C -0.1580(7) 0.2620(5) 0.4907(5) 0.077(2) Uani 1 d . . . .
H6 H -0.2479 0.2799 0.5004 0.093 Uiso 1 calc . . R .
C7 C -0.0376(7) 0.3006(4) 0.5112(4) 0.0637(17) Uani 1 d . . . .
H7 H -0.0462 0.3444 0.5364 0.076 Uiso 1 calc . . R .
C8 C 0.0971(6) 0.2748(3) 0.4947(3) 0.0468(14) Uani 1 d . . . .
C9 C 0.3430(5) 0.3051(3) 0.4686(3) 0.0407(13) Uani 1 d . . . .
C10 C 0.4612(5) 0.3368(3) 0.5328(3) 0.0432(13) Uani 1 d . . . .
C11 C 0.5292(6) 0.3973(3) 0.5083(4) 0.0541(15) Uani 1 d . . . .
H11 H 0.5022 0.4190 0.4519 0.065 Uiso 1 calc . . R .
C12 C 0.6363(6) 0.4257(3) 0.5665(4) 0.0635(17) Uani 1 d . . . .
H12 H 0.6811 0.4660 0.5492 0.076 Uiso 1 calc . . R .
C13 C 0.6764(7) 0.3938(4) 0.6505(4) 0.075(2) Uani 1 d . . . .
H13 H 0.7487 0.4127 0.6896 0.090 Uiso 1 calc . . R .
C14 C 0.6109(7) 0.3348(4) 0.6767(4) 0.0645(18) Uani 1 d . . . .
H14 H 0.6398 0.3136 0.7331 0.077 Uiso 1 calc . . R .
C15 C 0.5007(6) 0.3059(3) 0.6193(3) 0.0470(14) Uani 1 d . . . .
C16 C 0.4905(7) 0.2073(3) 0.7168(4) 0.073(2) Uani 1 d . . . .
H16A H 0.5908 0.2011 0.7095 0.110 Uiso 1 calc . . GR .
H16B H 0.4442 0.1633 0.7161 0.110 Uiso 1 calc . . GR .
H16C H 0.4765 0.2299 0.7755 0.110 Uiso 1 calc . . GR .
C17 C 0.3223(6) 0.3436(3) 0.3742(3) 0.0424(13) Uani 1 d . . . .
C18 C 0.2154(6) 0.3913(3) 0.3597(4) 0.0511(15) Uani 1 d . . . .
H18 H 0.1528 0.3990 0.4070 0.061 Uiso 1 calc . . R .
C19 C 0.1978(7) 0.4285(3) 0.2767(4) 0.0666(18) Uani 1 d . . . .
H19 H 0.1260 0.4613 0.2691 0.080 Uiso 1 calc . . R .
C20 C 0.2886(8) 0.4160(4) 0.2058(4) 0.077(2) Uani 1 d . . . .
H20 H 0.2769 0.4398 0.1493 0.092 Uiso 1 calc . . R .
C21 C 0.3961(7) 0.3686(4) 0.2183(4) 0.0688(19) Uani 1 d . . . .
H21 H 0.4564 0.3606 0.1697 0.083 Uiso 1 calc . . R .
C22 C 0.4168(6) 0.3321(3) 0.3022(3) 0.0538(16) Uani 1 d . . . .
C23 C 0.6276(8) 0.2781(5) 0.2517(5) 0.110(3) Uani 1 d . . . .
H23A H 0.5817 0.2585 0.1961 0.165 Uiso 1 calc . . GR .
H23B H 0.7007 0.2475 0.2763 0.165 Uiso 1 calc . . GR .
H23C H 0.6697 0.3214 0.2365 0.165 Uiso 1 calc . . GR .
C24 C 0.2868(12) 0.0580(4) 0.5271(6) 0.089(2) Uani 1 d . . . U
F1' F 0.129(2) 0.0462(12) 0.5390(14) 0.152(7) Uani 0.40 d A 2 . U
F2' F 0.3532(19) -0.0026(15) 0.5154(18) 0.107(8) Uani 0.40 d A 2 . U
F3' F 0.327(3) 0.0840(8) 0.5983(8) 0.100(5) Uani 0.40 d A 2 . U
Cl1 Cl 0.3589(3) 0.4857(2) 0.7270(2) 0.1850(17) Uani 1 d . . . .
Cl2 Cl 0.1049(3) 0.41363(15) 0.76370(17) 0.1344(10) Uani 1 d . . . .
Cl3 Cl 0.1127(3) 0.49266(18) 0.6005(2) 0.1660(13) Uani 1 d . . . .
C25 C 0.2129(8) 0.4434(4) 0.6782(5) 0.096(3) Uani 1 d . . . .
H25 H 0.2471 0.4036 0.6439 0.115 Uiso 1 calc . . R .
F3 F 0.2834(15) -0.0085(7) 0.5191(9) 0.092(4) Uani 0.60 d A 1 . U
F1 F 0.1986(17) 0.0790(6) 0.5822(7) 0.112(4) Uani 0.60 d A 1 . U
F2 F 0.4282(13) 0.0759(6) 0.5760(8) 0.132(4) Uani 0.60 d A 1 . U

loop_
_atom_site_aniso_label
_atom_site_aniso_U_11
_atom_site_aniso_U_22
_atom_site_aniso_U_33
_atom_site_aniso_U_23
_atom_site_aniso_U_13
_atom_site_aniso_U_12
S1 0.1138(15) 0.0438(10) 0.0444(8) -0.0069(7) 0.0086(8) 0.0068(9)
O1 0.042(2) 0.050(2) 0.0392(18) -0.0078(16) -0.0025(15) 0.0042(19)
O2 0.071(3) 0.088(3) 0.044(2) 0.007(2) 0.0127(19) 0.018(3)
O3 0.071(3) 0.063(3) 0.0402(19) 0.0123(19) -0.0108(17) -0.009(2)
C1 0.052(3) 0.045(3) 0.036(2) -0.001(2) 0.003(2) 0.008(3)
C2 0.061(4) 0.037(3) 0.033(2) 0.003(2) 0.002(2) 0.004(3)
C3 0.047(3) 0.047(3) 0.035(2) -0.001(2) -0.006(2) -0.003(3)
C4 0.080(5) 0.065(5) 0.053(3) 0.002(3) -0.009(3) -0.011(4)
C5 0.059(5) 0.100(7) 0.080(5) 0.008(4) -0.007(3) -0.021(5)
C6 0.057(5) 0.103(7) 0.072(4) 0.000(4) 0.000(3) -0.002(5)
C7 0.061(4) 0.072(5) 0.058(3) -0.009(3) -0.002(3) 0.011(4)
C8 0.055(4) 0.050(4) 0.034(2) 0.001(2) -0.002(2) 0.008(3)
C9 0.044(3) 0.047(3) 0.032(2) 0.001(2) 0.002(2) 0.008(3)
C10 0.047(3) 0.042(3) 0.041(3) -0.003(2) -0.001(2) 0.001(3)
C11 0.071(4) 0.046(4) 0.044(3) 0.002(3) -0.007(3) -0.006(3)
C12 0.075(4) 0.056(4) 0.059(4) -0.004(3) -0.002(3) -0.018(4)
C13 0.086(5) 0.083(5) 0.054(4) -0.010(4) -0.022(3) -0.016(4)
C14 0.076(4) 0.074(5) 0.042(3) -0.003(3) -0.014(3) -0.008(4)
C15 0.055(3) 0.051(4) 0.034(2) 0.003(2) 0.001(2) 0.005(3)
C16 0.098(5) 0.071(5) 0.049(3) 0.021(3) -0.013(3) 0.008(4)
C17 0.052(3) 0.045(3) 0.030(2) 0.003(2) -0.003(2) 0.001(3)
C18 0.060(4) 0.039(3) 0.053(3) 0.003(3) -0.013(3) 0.009(3)
C19 0.084(5) 0.046(4) 0.067(4) 0.008(3) -0.022(3) 0.006(4)
C20 0.106(6) 0.067(5) 0.055(4) 0.025(3) -0.023(4) -0.007(4)
C21 0.095(5) 0.070(5) 0.042(3) 0.009(3) 0.011(3) -0.005(4)
C22 0.062(4) 0.062(4) 0.036(3) 0.005(3) -0.010(3) -0.003(3)
C23 0.112(6) 0.148(8) 0.074(5) 0.023(5) 0.038(4) 0.047(6)
C24 0.145(7) 0.049(4) 0.074(4) 0.004(4) 0.007(5) 0.025(5)
F1' 0.170(14) 0.155(14) 0.131(12) 0.070(10) 0.014(10) -0.015(11)
F2' 0.099(12) 0.087(12) 0.132(12) 0.033(9) -0.009(9) 0.017(10)
F3' 0.166(14) 0.087(9) 0.047(6) -0.003(6) -0.007(9) -0.025(12)
Cl1 0.120(2) 0.268(5) 0.168(3) -0.106(3) 0.0230(18) -0.040(2)
Cl2 0.166(3) 0.131(2) 0.1067(17) 0.0246(15) 0.0090(16) -0.0110(18)
Cl3 0.182(3) 0.196(3) 0.124(2) 0.058(2) 0.0408(18) 0.069(2)
C25 0.096(6) 0.102(6) 0.089(5) -0.042(5) -0.003(4) 0.020(5)
F3 0.168(12) 0.039(5) 0.068(5) 0.009(3) 0.010(7) -0.001(8)
F1 0.161(10) 0.114(8) 0.064(5) 0.028(5) 0.048(7) 0.038(8)
F2 0.147(8) 0.139(8) 0.104(7) -0.019(6) -0.050(6) 0.045(8)

loop_
_atom_type_symbol
_atom_type_description
_atom_type_scat_dispersion_real
_atom_type_scat_dispersion_imag
_atom_type_scat_source
C C 0.0033 0.0016 'International Tables Vol C Tables 4.2.6.8 and 6.1.1.4'
H H 0.0000 0.0000 'International Tables Vol C Tables 4.2.6.8 and 6.1.1.4'
Cl Cl 0.1484 0.1585 'International Tables Vol C Tables 4.2.6.8 and 6.1.1.4'
F F 0.0171 0.0103 'International Tables Vol C Tables 4.2.6.8 and 6.1.1.4'
O O 0.0106 0.0060 'International Tables Vol C Tables 4.2.6.8 and 6.1.1.4'
S S 0.1246 0.1234 'International Tables Vol C Tables 4.2.6.8 and 6.1.1.4'

loop_
_geom_angle_atom_site_label_1
_geom_angle_atom_site_label_2
_geom_angle_atom_site_label_3
_geom_angle
C24 S1 C2 101.4(3)
C8 O1 C9 117.5(4)
C22 O2 C23 119.8(5)
C15 O3 C16 117.6(4)
C2 C1 H1 119.2
C2 C1 C9 121.6(5)
C9 C1 H1 119.2
C1 C2 S1 117.6(4)
C1 C2 C3 121.0(5)
C3 C2 S1 121.3(4)
C4 C3 C2 124.5(5)
C8 C3 C2 116.2(5)
C8 C3 C4 119.3(6)
C3 C4 H4 120.0
C5 C4 C3 120.0(6)
C5 C4 H4 120.0
C4 C5 H5 119.6
C4 C5 C6 120.9(7)
C6 C5 H5 119.6
C5 C6 H6 120.4
C7 C6 C5 119.2(7)
C7 C6 H6 120.4
C6 C7 H7 119.7
C6 C7 C8 120.6(7)
C8 C7 H7 119.7
O1 C8 C3 122.1(5)
O1 C8 C7 117.8(5)
C3 C8 C7 120.0(6)
O1 C9 C1 108.9(4)
O1 C9 C10 103.9(4)
O1 C9 C17 107.7(4)
C1 C9 C10 112.6(4)
C1 C9 C17 111.2(4)
C10 C9 C17 112.2(4)
C11 C10 C9 121.3(4)
C11 C10 C15 118.7(5)
C15 C10 C9 120.0(5)
C10 C11 H11 119.5
C12 C11 C10 121.0(5)
C12 C11 H11 119.5
C11 C12 H12 120.2
C13 C12 C11 119.6(6)
C13 C12 H12 120.2
C12 C13 H13 119.7
C14 C13 C12 120.6(5)
C14 C13 H13 119.7
C13 C14 H14 119.7
C13 C14 C15 120.6(5)
C15 C14 H14 119.7
O3 C15 C10 116.8(4)
O3 C15 C14 123.8(5)
C14 C15 C10 119.4(5)
O3 C16 H16A 109.5
O3 C16 H16B 109.5
O3 C16 H16C 109.5
H16A C16 H16B 109.5
H16A C16 H16C 109.5
H16B C16 H16C 109.5
C18 C17 C9 121.1(5)
C18 C17 C22 118.7(5)
C22 C17 C9 120.2(5)
C17 C18 H18 118.9
C17 C18 C19 122.2(6)
C19 C18 H18 118.9
C18 C19 H19 120.6
C20 C19 C18 118.8(6)
C20 C19 H19 120.6
C19 C20 H20 119.8
C21 C20 C19 120.3(6)
C21 C20 H20 119.8
C20 C21 H21 119.3
C20 C21 C22 121.3(6)
C22 C21 H21 119.3
O2 C22 C17 117.8(5)
O2 C22 C21 123.5(6)
C21 C22 C17 118.7(6)
O2 C23 H23A 109.5
O2 C23 H23B 109.5
O2 C23 H23C 109.5
H23A C23 H23B 109.5
H23A C23 H23C 109.5
H23B C23 H23C 109.5
F1' C24 S1 104.2(8)
F2' C24 S1 104.2(12)
F2' C24 F1' 110.0(14)
F2' C24 F2 81.9(12)
F3' C24 S1 123.4(9)
F3' C24 F1' 103.7(15)
F3' C24 F2' 110.8(16)
F3' C24 F3 120.7(11)
F3' C24 F1 60.4(11)
F3' C24 F2 43.1(11)
F3 C24 S1 111.7(8)
F3 C24 F1' 80.8(12)
F3 C24 F2' 29.3(11)
F3 C24 F2 106.8(10)
F1 C24 S1 118.0(7)
F1 C24 F1' 44.8(10)
F1 C24 F2' 134.1(13)
F1 C24 F3 111.8(12)
F1 C24 F2 103.4(11)
F2 C24 S1 103.8(8)
F2 C24 F1' 145.5(12)
Cl1 C25 Cl2 111.3(4)
Cl1 C25 H25 107.8
Cl2 C25 H25 107.8
Cl3 C25 Cl1 113.2(5)
Cl3 C25 Cl2 108.7(4)
Cl3 C25 H25 107.8

loop_
_geom_bond_atom_site_label_1
_geom_bond_atom_site_label_2
_geom_bond_distance
S1 C2 1.784(5)
S1 C24 1.778(8)
O1 C8 1.379(6)
O1 C9 1.463(6)
O2 C22 1.346(7)
O2 C23 1.413(7)
O3 C15 1.342(6)
O3 C16 1.434(6)
C1 H1 0.9300
C1 C2 1.321(7)
C1 C9 1.516(7)
C2 C3 1.454(7)
C3 C4 1.394(8)
C3 C8 1.390(7)
C4 H4 0.9300
C4 C5 1.379(9)
C5 H5 0.9300
C5 C6 1.388(10)
C6 H6 0.9300
C6 C7 1.376(9)
C7 H7 0.9300
C7 C8 1.392(8)
C9 C10 1.529(7)
C9 C17 1.542(6)
C10 C11 1.395(7)
C10 C15 1.403(7)
C11 H11 0.9300
C11 C12 1.383(7)
C12 H12 0.9300
C12 C13 1.382(8)
C13 H13 0.9300
C13 C14 1.364(9)
C14 H14 0.9300
C14 C15 1.401(7)
C16 H16A 0.9600
C16 H16B 0.9600
C16 H16C 0.9600
C17 C18 1.376(7)
C17 C22 1.410(7)
C18 H18 0.9300
C18 C19 1.389(7)
C19 H19 0.9300
C19 C20 1.377(10)
C20 H20 0.9300
C20 C21 1.372(9)
C21 H21 0.9300
C21 C22 1.395(7)
C23 H23A 0.9600
C23 H23B 0.9600
C23 H23C 0.9600
C24 F1' 1.52(2)
C24 F2' 1.35(3)
C24 F3' 1.177(14)
C24 F3 1.299(16)
C24 F1 1.241(12)
C24 F2 1.506(15)
Cl1 C25 1.712(8)
Cl2 C25 1.728(9)
Cl3 C25 1.707(8)
C25 H25 0.9800

loop_
_geom_torsion_atom_site_label_1
_geom_torsion_atom_site_label_2
_geom_torsion_atom_site_label_3
_geom_torsion_atom_site_label_4
_geom_torsion
S1 C2 C3 C4 -8.2(7)
S1 C2 C3 C8 171.0(4)
O1 C9 C10 C11 -110.6(5)
O1 C9 C10 C15 67.9(6)
O1 C9 C17 C18 15.0(6)
O1 C9 C17 C22 -167.5(4)
C1 C2 C3 C4 170.1(5)
C1 C2 C3 C8 -10.7(7)
C1 C9 C10 C11 131.7(5)
C1 C9 C10 C15 -49.8(6)
C1 C9 C17 C18 134.2(5)
C1 C9 C17 C22 -48.3(6)
C2 S1 C24 F1' 81.9(11)
C2 S1 C24 F2' -162.8(11)
C2 S1 C24 F3' -35.4(19)
C2 S1 C24 F3 167.5(10)
C2 S1 C24 F1 35.9(13)
C2 S1 C24 F2 -77.8(7)
C2 C1 C9 O1 29.3(6)
C2 C1 C9 C10 144.0(5)
C2 C1 C9 C17 -89.1(6)
C2 C3 C4 C5 178.5(5)
C2 C3 C8 O1 -2.2(6)
C2 C3 C8 C7 -178.7(4)
C3 C4 C5 C6 1.2(9)
C4 C3 C8 O1 177.1(4)
C4 C3 C8 C7 0.5(7)
C4 C5 C6 C7 -1.6(10)
C5 C6 C7 C8 1.5(9)
C6 C7 C8 O1 -177.7(5)
C6 C7 C8 C3 -1.0(8)
C8 O1 C9 C1 -41.0(5)
C8 O1 C9 C10 -161.2(4)
C8 O1 C9 C17 79.7(5)
C8 C3 C4 C5 -0.6(8)
C9 O1 C8 C3 30.0(6)
C9 O1 C8 C7 -153.4(4)
C9 C1 C2 S1 173.9(3)
C9 C1 C2 C3 -4.5(7)
C9 C10 C11 C12 -179.8(5)
C9 C10 C15 O3 0.4(8)
C9 C10 C15 C14 178.8(5)
C9 C17 C18 C19 177.5(5)
C9 C17 C22 O2 -1.6(7)
C9 C17 C22 C21 -179.1(5)
C10 C9 C17 C18 -98.8(6)
C10 C9 C17 C22 78.8(6)
C10 C11 C12 C13 -0.2(10)
C11 C10 C15 O3 178.9(5)
C11 C10 C15 C14 -2.7(8)
C11 C12 C13 C14 -0.3(10)
C12 C13 C14 C15 -0.8(10)
C13 C14 C15 O3 -179.5(6)
C13 C14 C15 C10 2.2(9)
C15 C10 C11 C12 1.7(8)
C16 O3 C15 C10 165.6(5)
C16 O3 C15 C14 -12.7(8)
C17 C9 C10 C11 5.4(7)
C17 C9 C10 C15 -176.1(5)
C17 C18 C19 C20 1.5(9)
C18 C17 C22 O2 176.0(5)
C18 C17 C22 C21 -1.4(8)
C18 C19 C20 C21 -1.4(10)
C19 C20 C21 C22 -0.2(10)
C20 C21 C22 O2 -175.7(6)
C20 C21 C22 C17 1.6(9)
C22 C17 C18 C19 -0.1(8)
C23 O2 C22 C17 -176.6(6)
C23 O2 C22 C21 0.7(9)
C24 S1 C2 C1 102.0(5)
C24 S1 C2 C3 -79.6(5)
